data_7714214
loop_
_publ_author_name
'Kariyawasam, Rasika Janadari'
'Zibaseresht, Ramin'
'Polson, Matthew Ian James'
'Houlihan, Joanna C.C.'
'Wikaira, Jan L.'
'Hartshorn, Richard M.'

_publ_section_title
;
 Synthesis of Nitrogen Mustards on Cobalt(III)
;
_journal_name_full 'Dalton Transactions'
_journal_paper_doi 10.1039/D3DT01634J
_journal_year 2023
_chemical_formula_moiety 'C8 H22 Cl4 Co N4, Cl, 2(C2 H6 O)'
_chemical_formula_sum 'C12 H34 Cl5 Co N4 O2'
_chemical_formula_weight 502.61
_space_group_crystal_system orthorhombic
_space_group_IT_number 60
_space_group_name_Hall '-P 2n 2ab'
_space_group_name_H-M_alt 'P b c n'
_atom_sites_solution_hydrogens mixed
_atom_sites_solution_primary dual
_audit_creation_date 2022-03-08
_audit_creation_method
;
Olex2 1.3
(compiled 2020.11.12 svn.r5f609507 for OlexSys, GUI svn.r6408)
;
_audit_update_record
;
2022-03-31 deposited with the CCDC.	2023-10-11 downloaded from the CCDC.
;
_cell_angle_alpha 90
_cell_angle_beta 90
_cell_angle_gamma 90
_cell_formula_units_Z 8
_cell_length_a 19.2961(3)
_cell_length_b 8.06940(10)
_cell_length_c 27.6193(5)
_cell_measurement_reflns_used 52912
_cell_measurement_temperature 120.01(10)
_cell_measurement_theta_max 37.9944
_cell_measurement_theta_min 2.6243
_cell_volume 4300.54(12)
_computing_cell_refinement
;
CrysAlisPro, Agilent Technologies,
Version 1.171.35.19 (release 27-10-2011 CrysAlis171 .NET)
(compiled Oct 27 2011,15:02:11)
;
_computing_data_collection
;
CrysAlisPro, Agilent Technologies,
Version 1.171.35.19 (release 27-10-2011 CrysAlis171 .NET)
(compiled Oct 27 2011,15:02:11)
;
_computing_data_reduction
;
CrysAlisPro, Agilent Technologies,
Version 1.171.35.19 (release 27-10-2011 CrysAlis171 .NET)
(compiled Oct 27 2011,15:02:11)
;
_computing_molecular_graphics 'Olex2 1.3 (Dolomanov et al., 2009)'
_computing_publication_material 'Olex2 1.3 (Dolomanov et al., 2009)'
_computing_structure_refinement 'SHELXL 2018/3 (Sheldrick, 2015)'
_computing_structure_solution 'SHELXT 2014/5 (Sheldrick, 2014)'
_diffrn_ambient_temperature 120.01(10)
_diffrn_detector_area_resol_mean 10.6501
_diffrn_measured_fraction_theta_full 0.999
_diffrn_measured_fraction_theta_max 0.980
_diffrn_measurement_device_type 'SuperNova, Dual, Cu at zero, Atlas'
_diffrn_measurement_method '\w scans'
_diffrn_radiation_type MoK\a
_diffrn_radiation_wavelength 0.71073
_diffrn_reflns_av_R_equivalents 0.0523
_diffrn_reflns_av_unetI/netI 0.0154
_diffrn_reflns_Laue_measured_fraction_full 0.999
_diffrn_reflns_Laue_measured_fraction_max 0.980
_diffrn_reflns_limit_h_max 33
_diffrn_reflns_limit_h_min -33
_diffrn_reflns_limit_k_max 13
_diffrn_reflns_limit_k_min -13
_diffrn_reflns_limit_l_max 47
_diffrn_reflns_limit_l_min -47
_diffrn_reflns_number 244629
_diffrn_reflns_point_group_measured_fraction_full 0.999
_diffrn_reflns_point_group_measured_fraction_max 0.980
_diffrn_reflns_theta_full 25.242
_diffrn_reflns_theta_max 38.084
_diffrn_reflns_theta_min 2.736
_exptl_absorpt_coefficient_mu 1.433
_exptl_absorpt_correction_T_max 1.00000
_exptl_absorpt_correction_T_min 0.71264
_exptl_absorpt_correction_type multi-scan
_exptl_absorpt_process_details
;
CrysAlisPro, Agilent Technologies,
Version 1.171.35.19 (release 27-10-2011 CrysAlis171 .NET)
(compiled Oct 27 2011,15:02:11)
;
_exptl_crystal_colour green
_exptl_crystal_colour_primary green
_exptl_crystal_density_diffrn 1.553
_exptl_crystal_description block
_exptl_crystal_F_000 2096
_exptl_crystal_size_max 0.3873
_exptl_crystal_size_mid 0.1887
_exptl_crystal_size_min 0.173
_refine_diff_density_max 0.420
_refine_diff_density_min -0.640
_refine_diff_density_rms 0.078
_refine_ls_extinction_method none
_refine_ls_goodness_of_fit_ref 1.166
_refine_ls_hydrogen_treatment mixed
_refine_ls_matrix_type full
_refine_ls_number_parameters 232
_refine_ls_number_reflns 11529
_refine_ls_number_restraints 8
_refine_ls_restrained_S_all 1.168
_refine_ls_R_factor_all 0.0414
_refine_ls_R_factor_gt 0.0327
_refine_ls_shift/su_max 0.002
_refine_ls_shift/su_mean 0.000
_refine_ls_structure_factor_coef Fsqd
_refine_ls_weighting_details 'w=1/[\s^2^(Fo^2^)+(0.0232P)^2^+3.0345P] where P=(Fo^2^+2Fc^2^)/3'
_refine_ls_weighting_scheme calc
_refine_ls_wR_factor_gt 0.0728
_refine_ls_wR_factor_ref 0.0793
_reflns_Friedel_coverage 0.000
_reflns_number_gt 10102
_reflns_number_total 11529
_reflns_threshold_expression 'I > 2\s(I)'
_cod_data_source_file d3dt01634j2.cif
_cod_data_source_block kjk48a-
_cod_database_code 7714214
_shelx_shelxl_version_number 2018/3
_shelx_space_group_comment
;
The symmetry employed for this shelxl refinement is uniquely defined
by the following loop, which should always be used as a source of
symmetry information in preference to the above space-group names.
They are only intended as comments.
;
_exptl_absorpt_special_details
;
Empirical absorption correction using spherical harmonics,
 implemented in SCALE3 ABSPACK scaling algorithm.
;
_olex2_refinement_description
;
1. Fixed Uiso
 At 1.2 times of:
  All C(H,H) groups
 At 1.5 times of:
  All C(H,H,H) groups, All C(H,H,H,H,H,H) groups, All N(H) groups, All N(H,H)
  groups, All O(H) groups
2. Restrained distances
 H3A-N3
 0.86 with sigma of 0.02
 N3-H3B
 0.86 with sigma of 0.02
 H4-N4
 0.86 with sigma of 0.02
 H1B-N1
 0.86 with sigma of 0.02
 H1A-N1
 0.86 with sigma of 0.02
 N2-H2
 0.86 with sigma of 0.02
 O2-H2C
 0.86 with sigma of 0.02
 O1-H1
 0.86 with sigma of 0.02
3.a Ternary CH refined with riding coordinates:
 N2(H2)
3.b Secondary CH2 refined with riding coordinates:
 N1(H1A,H1B), C3(H3C,H3D), C4(H4A,H4B), C5(H5A,H5B), C6(H6A,H6B), C2(H2A,H2B),
 C1(H1C,H1D), C7(H7A,H7B), C8(H8A,H8B), C9(H9A,H9B), C12(H12A,H12B)
3.c Idealised Me refined as rotating group:
 C10(H10A,H10B,H10C), C11(H11A,H11B,H11C)
3.d Idealised tetrahedral OH refined as rotating group:
 O1(H1), O2(H2C)
;
_olex2_submission_special_instructions 'No special instructions were received'

loop_
_space_group_symop_operation_xyz
'x, y, z'
'-x+1/2, -y+1/2, z+1/2'
'-x, y, -z+1/2'
'x+1/2, -y+1/2, -z'
'-x, -y, -z'
'x-1/2, y-1/2, -z-1/2'
'x, -y, z-1/2'
'-x-1/2, y-1/2, z'

loop_
_atom_site_label
_atom_site_type_symbol
_atom_site_fract_x
_atom_site_fract_y
_atom_site_fract_z
_atom_site_U_iso_or_equiv
_atom_site_adp_type
_atom_site_occupancy
_atom_site_site_symmetry_order
_atom_site_calc_flag
_atom_site_refinement_flags_posn
_atom_site_refinement_flags_adp
_atom_site_refinement_flags_occupancy
_atom_site_disorder_assembly
_atom_site_disorder_group
Co1 Co 0.50913(2) 0.56184(2) 0.37000(2) 0.01145(3) Uani 1 1 d . . . . .
Cl1 Cl 0.58453(2) 0.56893(3) 0.30792(2) 0.01625(4) Uani 1 1 d . . . . .
Cl2 Cl 0.43509(2) 0.55307(3) 0.43191(2) 0.01553(4) Uani 1 1 d . . . . .
Cl6 Cl 0.500000 -0.05555(5) 0.250000 0.02542(8) Uani 1 2 d S T P . .
Cl5 Cl 0.500000 0.000000 0.500000 0.02744(8) Uani 1 2 d S . P . .
Cl4 Cl 0.25943(2) 0.75099(4) 0.30636(2) 0.02893(6) Uani 1 1 d . . . . .
Cl3 Cl 0.71590(2) 0.25915(5) 0.43482(2) 0.03165(7) Uani 1 1 d . . . . .
O1 O 0.59129(5) 0.09383(12) 0.32829(3) 0.02425(16) Uani 1 1 d D . . . .
H1 H 0.568067 0.052815 0.306510 0.036 Uiso 1 1 calc DR U . . .
O2 O 0.40447(5) 0.10998(13) 0.41464(4) 0.02686(18) Uani 1 1 d D . . . .
H2C H 0.426978 0.073941 0.437520 0.040 Uiso 1 1 calc DR U . . .
N3 N 0.48236(4) 0.33789(11) 0.35144(3) 0.01364(13) Uani 1 1 d D . . . .
N2 N 0.58638(4) 0.48327(11) 0.41243(3) 0.01465(13) Uani 1 1 d D . . . .
H2 H 0.626100 0.465887 0.390910 0.022 Uiso 1 1 calc DR U . . .
N4 N 0.43420(4) 0.63828(11) 0.32561(3) 0.01417(13) Uani 1 1 d D . . . .
N1 N 0.53788(5) 0.78601(11) 0.38945(3) 0.01748(15) Uani 1 1 d D . . . .
H1A H 0.540694 0.851004 0.363488 0.026 Uiso 1 1 calc DR U . . .
H1B H 0.506670 0.829147 0.409552 0.026 Uiso 1 1 calc DR U . . .
C3 C 0.38853(5) 0.49346(13) 0.31615(4) 0.01576(15) Uani 1 1 d . . . . .
H3C H 0.361196 0.511983 0.287176 0.019 Uiso 1 1 calc R U . . .
H3D H 0.357216 0.476319 0.343160 0.019 Uiso 1 1 calc R U . . .
C4 C 0.43462(5) 0.34473(13) 0.30966(4) 0.01646(16) Uani 1 1 d . . . . .
H4A H 0.406945 0.244509 0.308205 0.020 Uiso 1 1 calc R U . . .
H4B H 0.460694 0.354293 0.279761 0.020 Uiso 1 1 calc R U . . .
C5 C 0.57714(5) 0.32576(14) 0.43907(4) 0.01800(17) Uani 1 1 d . . . . .
H5A H 0.568151 0.238117 0.415874 0.022 Uiso 1 1 calc R U . . .
H5B H 0.536623 0.335471 0.459666 0.022 Uiso 1 1 calc R U . . .
C6 C 0.63835(6) 0.27596(15) 0.47004(4) 0.01981(18) Uani 1 1 d . . . . .
H6A H 0.628725 0.170327 0.485389 0.024 Uiso 1 1 calc R U . . .
H6B H 0.645085 0.357754 0.495338 0.024 Uiso 1 1 calc R U . . .
C2 C 0.60588(6) 0.62345(14) 0.44455(4) 0.01941(18) Uani 1 1 d . . . . .
H2A H 0.651398 0.604890 0.458434 0.023 Uiso 1 1 calc R U . . .
H2B H 0.572646 0.634626 0.470694 0.023 Uiso 1 1 calc R U . . .
C1 C 0.60618(6) 0.77696(14) 0.41371(4) 0.02120(19) Uani 1 1 d . . . . .
H1C H 0.613534 0.874387 0.433627 0.025 Uiso 1 1 calc R U . . .
H1D H 0.642992 0.771025 0.389851 0.025 Uiso 1 1 calc R U . . .
C7 C 0.39440(6) 0.78754(14) 0.33966(4) 0.01936(18) Uani 1 1 d . . . . .
H7A H 0.426705 0.876638 0.346456 0.023 Uiso 1 1 calc R U . . .
H7B H 0.369327 0.763944 0.369307 0.023 Uiso 1 1 calc R U . . .
C8 C 0.34318(6) 0.84642(15) 0.30167(5) 0.0229(2) Uani 1 1 d . . . . .
H8A H 0.362086 0.823589 0.269820 0.028 Uiso 1 1 calc R U . . .
H8B H 0.337791 0.965515 0.304588 0.028 Uiso 1 1 calc R U . . .
C9 C 0.65787(6) 0.14099(16) 0.30967(5) 0.0244(2) Uani 1 1 d . . . . .
H9A H 0.672141 0.244158 0.324689 0.029 Uiso 1 1 calc R U . . .
H9B H 0.654157 0.159885 0.275086 0.029 Uiso 1 1 calc R U . . .
C10 C 0.71220(7) 0.01070(18) 0.31895(5) 0.0275(2) Uani 1 1 d . . . . .
H10A H 0.718255 -0.003092 0.353217 0.041 Uiso 1 1 calc R U . . .
H10B H 0.755263 0.044621 0.304649 0.041 Uiso 1 1 calc R U . . .
H10C H 0.697688 -0.092443 0.304908 0.041 Uiso 1 1 calc R U . . .
C12 C 0.33846(8) 0.16649(19) 0.43153(7) 0.0352(3) Uani 1 1 d . . . . .
H12A H 0.323440 0.258680 0.411583 0.042 Uiso 1 1 calc R U . . .
H12B H 0.343356 0.206647 0.464454 0.042 Uiso 1 1 calc R U . . .
C11 C 0.28422(8) 0.0348(2) 0.43044(6) 0.0346(3) Uani 1 1 d . . . . .
H11A H 0.278495 -0.004221 0.397847 0.052 Uiso 1 1 calc R U . . .
H11B H 0.241142 0.079472 0.441924 0.052 Uiso 1 1 calc R U . . .
H11C H 0.298126 -0.055596 0.450841 0.052 Uiso 1 1 calc R U . . .
H4 H 0.4561(12) 0.663(3) 0.2996(7) 0.052 Uiso 1 1 d D U . . .
H3A H 0.4611(12) 0.288(3) 0.3755(7) 0.052 Uiso 1 1 d D U . . .
H3B H 0.5179(10) 0.279(3) 0.3435(9) 0.052 Uiso 1 1 d D U . . .

loop_
_atom_site_aniso_label
_atom_site_aniso_U_11
_atom_site_aniso_U_22
_atom_site_aniso_U_33
_atom_site_aniso_U_23
_atom_site_aniso_U_13
_atom_site_aniso_U_12
Co1 0.01112(5) 0.01077(5) 0.01247(5) 0.00037(4) 0.00104(4) 0.00006(4)
Cl1 0.01436(9) 0.01866(10) 0.01572(9) 0.00245(7) 0.00368(7) 0.00168(7)
Cl2 0.01521(9) 0.01711(9) 0.01428(9) -0.00103(7) 0.00334(7) -0.00084(7)
Cl6 0.01761(14) 0.01932(16) 0.0393(2) 0.000 0.00026(14) 0.000
Cl5 0.02349(16) 0.02048(16) 0.0383(2) 0.00839(15) 0.00441(15) 0.00023(13)
Cl4 0.01510(11) 0.02618(13) 0.04550(18) 0.00362(12) -0.00030(10) 0.00311(9)
Cl3 0.01962(12) 0.04675(19) 0.02857(14) 0.00172(13) 0.00420(10) 0.01183(12)
O1 0.0217(4) 0.0276(4) 0.0235(4) -0.0005(3) 0.0035(3) 0.0057(3)
O2 0.0265(4) 0.0249(4) 0.0292(4) -0.0005(3) 0.0057(3) -0.0032(3)
N3 0.0134(3) 0.0127(3) 0.0148(3) -0.0006(2) 0.0007(2) 0.0012(2)
N2 0.0136(3) 0.0153(3) 0.0151(3) 0.0011(3) 0.0004(2) -0.0017(3)
N4 0.0135(3) 0.0134(3) 0.0156(3) 0.0007(3) 0.0013(2) 0.0017(2)
N1 0.0172(3) 0.0138(3) 0.0214(4) -0.0003(3) 0.0022(3) -0.0016(3)
C3 0.0141(3) 0.0166(4) 0.0165(4) -0.0002(3) -0.0009(3) 0.0007(3)
C4 0.0164(4) 0.0160(4) 0.0171(4) -0.0028(3) -0.0019(3) 0.0011(3)
C5 0.0155(4) 0.0183(4) 0.0203(4) 0.0050(3) -0.0015(3) -0.0004(3)
C6 0.0162(4) 0.0261(5) 0.0171(4) 0.0040(4) -0.0005(3) 0.0028(3)
C2 0.0186(4) 0.0205(4) 0.0191(4) -0.0020(3) -0.0026(3) -0.0049(3)
C1 0.0193(4) 0.0183(4) 0.0260(5) -0.0007(4) -0.0005(4) -0.0059(3)
C7 0.0190(4) 0.0159(4) 0.0232(5) -0.0006(3) -0.0009(3) 0.0057(3)
C8 0.0161(4) 0.0207(5) 0.0321(6) 0.0073(4) -0.0006(4) 0.0033(3)
C9 0.0229(5) 0.0248(5) 0.0254(5) 0.0032(4) 0.0032(4) 0.0051(4)
C10 0.0223(5) 0.0301(6) 0.0301(6) 0.0001(5) 0.0003(4) 0.0069(4)
C12 0.0272(6) 0.0283(6) 0.0503(9) -0.0119(6) 0.0074(6) -0.0039(5)
C11 0.0277(6) 0.0342(7) 0.0420(8) 0.0054(6) 0.0011(5) -0.0057(5)

loop_
_atom_type_symbol
_atom_type_description
_atom_type_scat_dispersion_real
_atom_type_scat_dispersion_imag
_atom_type_scat_source
C C 0.0033 0.0016 'International Tables Vol C Tables 4.2.6.8 and 6.1.1.4'
H H 0.0000 0.0000 'International Tables Vol C Tables 4.2.6.8 and 6.1.1.4'
Cl Cl 0.1484 0.1585 'International Tables Vol C Tables 4.2.6.8 and 6.1.1.4'
Co Co 0.3494 0.9721 'International Tables Vol C Tables 4.2.6.8 and 6.1.1.4'
N N 0.0061 0.0033 'International Tables Vol C Tables 4.2.6.8 and 6.1.1.4'
O O 0.0106 0.0060 'International Tables Vol C Tables 4.2.6.8 and 6.1.1.4'

loop_
_geom_angle_atom_site_label_1
_geom_angle_atom_site_label_2
_geom_angle_atom_site_label_3
_geom_angle
_geom_angle_site_symmetry_1
_geom_angle_site_symmetry_3
_geom_angle_publ_flag
Cl2 Co1 Cl1 179.438(12) . . ?
N3 Co1 Cl1 89.68(3) . . ?
N3 Co1 Cl2 90.14(3) . . ?
N3 Co1 N2 93.31(4) . . ?
N3 Co1 N4 86.15(4) . . ?
N3 Co1 N1 178.79(4) . . ?
N2 Co1 Cl1 88.43(3) . . ?
N2 Co1 Cl2 91.05(3) . . ?
N4 Co1 Cl1 89.56(3) . . ?
N4 Co1 Cl2 90.96(3) . . ?
N4 Co1 N2 177.92(4) . . ?
N1 Co1 Cl1 90.13(3) . . ?
N1 Co1 Cl2 90.03(3) . . ?
N1 Co1 N2 85.49(4) . . ?
N1 Co1 N4 95.04(4) . . ?
C9 O1 H1 109.5 . . ?
C12 O2 H2C 109.5 . . ?
Co1 N3 H3A 110.4(16) . . ?
Co1 N3 H3B 111.7(16) . . ?
C4 N3 Co1 109.65(6) . . ?
C4 N3 H3A 108.5(16) . . ?
C4 N3 H3B 108.5(16) . . ?
H3A N3 H3B 108(2) . . ?
Co1 N2 H2 105.8 . . ?
C5 N2 Co1 118.30(6) . . ?
C5 N2 H2 105.8 . . ?
C5 N2 C2 112.80(8) . . ?
C2 N2 Co1 107.29(7) . . ?
C2 N2 H2 105.8 . . ?
Co1 N4 H4 103.3(16) . . ?
C3 N4 Co1 107.14(6) . . ?
C3 N4 H4 109.3(16) . . ?
C7 N4 Co1 117.83(7) . . ?
C7 N4 C3 112.22(8) . . ?
C7 N4 H4 106.4(16) . . ?
Co1 N1 H1A 109.8 . . ?
Co1 N1 H1B 109.8 . . ?
H1A N1 H1B 108.3 . . ?
C1 N1 Co1 109.23(7) . . ?
C1 N1 H1A 109.8 . . ?
C1 N1 H1B 109.8 . . ?
N4 C3 H3C 110.3 . . ?
N4 C3 H3D 110.3 . . ?
N4 C3 C4 107.31(8) . . ?
H3C C3 H3D 108.5 . . ?
C4 C3 H3C 110.3 . . ?
C4 C3 H3D 110.3 . . ?
N3 C4 C3 107.78(8) . . ?
N3 C4 H4A 110.2 . . ?
N3 C4 H4B 110.2 . . ?
C3 C4 H4A 110.2 . . ?
C3 C4 H4B 110.2 . . ?
H4A C4 H4B 108.5 . . ?
N2 C5 H5A 108.6 . . ?
N2 C5 H5B 108.6 . . ?
N2 C5 C6 114.54(9) . . ?
H5A C5 H5B 107.6 . . ?
C6 C5 H5A 108.6 . . ?
C6 C5 H5B 108.6 . . ?
Cl3 C6 H6A 109.3 . . ?
Cl3 C6 H6B 109.3 . . ?
C5 C6 Cl3 111.45(8) . . ?
C5 C6 H6A 109.3 . . ?
C5 C6 H6B 109.3 . . ?
H6A C6 H6B 108.0 . . ?
N2 C2 H2A 110.4 . . ?
N2 C2 H2B 110.4 . . ?
N2 C2 C1 106.86(9) . . ?
H2A C2 H2B 108.6 . . ?
C1 C2 H2A 110.4 . . ?
C1 C2 H2B 110.4 . . ?
N1 C1 C2 107.08(9) . . ?
N1 C1 H1C 110.3 . . ?
N1 C1 H1D 110.3 . . ?
C2 C1 H1C 110.3 . . ?
C2 C1 H1D 110.3 . . ?
H1C C1 H1D 108.6 . . ?
N4 C7 H7A 108.7 . . ?
N4 C7 H7B 108.7 . . ?
N4 C7 C8 114.29(10) . . ?
H7A C7 H7B 107.6 . . ?
C8 C7 H7A 108.7 . . ?
C8 C7 H7B 108.7 . . ?
Cl4 C8 H8A 108.8 . . ?
Cl4 C8 H8B 108.8 . . ?
C7 C8 Cl4 113.71(8) . . ?
C7 C8 H8A 108.8 . . ?
C7 C8 H8B 108.8 . . ?
H8A C8 H8B 107.7 . . ?
O1 C9 H9A 109.2 . . ?
O1 C9 H9B 109.2 . . ?
O1 C9 C10 112.14(11) . . ?
H9A C9 H9B 107.9 . . ?
C10 C9 H9A 109.2 . . ?
C10 C9 H9B 109.2 . . ?
C9 C10 H10A 109.5 . . ?
C9 C10 H10B 109.5 . . ?
C9 C10 H10C 109.5 . . ?
H10A C10 H10B 109.5 . . ?
H10A C10 H10C 109.5 . . ?
H10B C10 H10C 109.5 . . ?
O2 C12 H12A 109.0 . . ?
O2 C12 H12B 109.0 . . ?
O2 C12 C11 113.01(13) . . ?
H12A C12 H12B 107.8 . . ?
C11 C12 H12A 109.0 . . ?
C11 C12 H12B 109.0 . . ?
C12 C11 H11A 109.5 . . ?
C12 C11 H11B 109.5 . . ?
C12 C11 H11C 109.5 . . ?
H11A C11 H11B 109.5 . . ?
H11A C11 H11C 109.5 . . ?
H11B C11 H11C 109.5 . . ?

loop_
_geom_bond_atom_site_label_1
_geom_bond_atom_site_label_2
_geom_bond_distance
_geom_bond_site_symmetry_2
_geom_bond_publ_flag
Co1 Cl1 2.2495(3) . ?
Co1 Cl2 2.2292(3) . ?
Co1 N3 1.9481(9) . ?
Co1 N2 1.9993(9) . ?
Co1 N4 1.9937(9) . ?
Co1 N1 1.9668(9) . ?
Cl4 C8 1.7947(12) . ?
Cl3 C6 1.7899(11) . ?
O1 H1 0.8200 . ?
O1 C9 1.4351(16) . ?
O2 H2C 0.8200 . ?
O2 C12 1.4310(18) . ?
N3 C4 1.4776(13) . ?
N3 H3A 0.879(16) . ?
N3 H3B 0.865(16) . ?
N2 H2 0.9800 . ?
N2 C5 1.4794(14) . ?
N2 C2 1.4859(14) . ?
N4 C3 1.4868(14) . ?
N4 C7 1.4802(13) . ?
N4 H4 0.858(15) . ?
N1 H1A 0.8900 . ?
N1 H1B 0.8900 . ?
N1 C1 1.4804(15) . ?
C3 H3C 0.9700 . ?
C3 H3D 0.9700 . ?
C3 C4 1.5045(14) . ?
C4 H4A 0.9700 . ?
C4 H4B 0.9700 . ?
C5 H5A 0.9700 . ?
C5 H5B 0.9700 . ?
C5 C6 1.5126(15) . ?
C6 H6A 0.9700 . ?
C6 H6B 0.9700 . ?
C2 H2A 0.9700 . ?
C2 H2B 0.9700 . ?
C2 C1 1.5034(17) . ?
C1 H1C 0.9700 . ?
C1 H1D 0.9700 . ?
C7 H7A 0.9700 . ?
C7 H7B 0.9700 . ?
C7 C8 1.5176(16) . ?
C8 H8A 0.9700 . ?
C8 H8B 0.9700 . ?
C9 H9A 0.9700 . ?
C9 H9B 0.9700 . ?
C9 C10 1.5067(18) . ?
C10 H10A 0.9600 . ?
C10 H10B 0.9600 . ?
C10 H10C 0.9600 . ?
C12 H12A 0.9700 . ?
C12 H12B 0.9700 . ?
C12 C11 1.492(2) . ?
C11 H11A 0.9600 . ?
C11 H11B 0.9600 . ?
C11 H11C 0.9600 . ?

loop_
_geom_torsion_atom_site_label_1
_geom_torsion_atom_site_label_2
_geom_torsion_atom_site_label_3
_geom_torsion_atom_site_label_4
_geom_torsion
_geom_torsion_site_symmetry_1
_geom_torsion_site_symmetry_2
_geom_torsion_site_symmetry_3
_geom_torsion_site_symmetry_4
_geom_torsion_publ_flag
Co1 N3 C4 C3 -36.89(9) . . . . ?
Co1 N2 C5 C6 179.74(7) . . . . ?
Co1 N2 C2 C1 -42.22(10) . . . . ?
Co1 N4 C3 C4 -40.86(9) . . . . ?
Co1 N4 C7 C8 174.47(7) . . . . ?
Co1 N1 C1 C2 -39.05(10) . . . . ?
N2 C5 C6 Cl3 -57.26(12) . . . . ?
N2 C2 C1 N1 53.57(11) . . . . ?
N4 C3 C4 N3 51.31(10) . . . . ?
N4 C7 C8 Cl4 88.05(11) . . . . ?
C3 N4 C7 C8 -60.39(12) . . . . ?
C5 N2 C2 C1 -174.25(9) . . . . ?
C2 N2 C5 C6 -53.91(12) . . . . ?
C7 N4 C3 C4 -171.68(8) . . . . ?
